data_7122738
loop_
_publ_author_name
'Dutta, Champak'
'Sainaba, Arppitha Baby'
'Choudhury, Joyanta'

_publ_section_title
;
 Annulating thiazolium cations via direct double C--H activation strategy:
 Rh--N,S-heterocyclic carbene is the key
;
_journal_name_full 'Chemical Communications'
_journal_paper_doi 10.1039/C8CC07531J
_journal_year 2018
_chemical_formula_sum 'C26 H22 F6 N P S'
_chemical_formula_weight 525.47
_space_group_crystal_system monoclinic
_space_group_IT_number 14
_space_group_name_Hall '-P 2yn'
_space_group_name_H-M_alt 'P 1 21/n 1'
_symmetry_space_group_name_Hall '-P 2yn'
_symmetry_space_group_name_H-M 'P 1 21/n 1'
_atom_sites_solution_hydrogens geom
_audit_creation_method SHELXL-2014/7
_audit_update_record
;
2018-09-15 deposited with the CCDC.
2018-12-14 downloaded from the CCDC.
;
_cell_angle_alpha 90
_cell_angle_beta 103.254(2)
_cell_angle_gamma 90
_cell_formula_units_Z 4
_cell_length_a 10.7758(3)
_cell_length_b 18.0546(4)
_cell_length_c 12.5689(3)
_cell_measurement_reflns_used 4154
_cell_measurement_temperature 296(2)
_cell_measurement_theta_max 25.49
_cell_measurement_theta_min 2.25
_cell_volume 2380.18(10)
_computing_structure_refinement 'SHELXL-2014/7 (Sheldrick, 2014)'
_diffrn_ambient_temperature 296(2)
_diffrn_measured_fraction_theta_full 1.000
_diffrn_measured_fraction_theta_max 0.995
_diffrn_measurement_device_type 'Bruker APEX-II CCD'
_diffrn_measurement_method '\f and \w scans'
_diffrn_radiation_type MoK\a
_diffrn_radiation_wavelength 0.71073
_diffrn_reflns_av_R_equivalents 0.0470
_diffrn_reflns_av_unetI/netI 0.0438
_diffrn_reflns_Laue_measured_fraction_full 1.000
_diffrn_reflns_Laue_measured_fraction_max 0.995
_diffrn_reflns_limit_h_max 14
_diffrn_reflns_limit_h_min -13
_diffrn_reflns_limit_k_max 23
_diffrn_reflns_limit_k_min -23
_diffrn_reflns_limit_l_max 16
_diffrn_reflns_limit_l_min -16
_diffrn_reflns_number 23813
_diffrn_reflns_point_group_measured_fraction_full 1.000
_diffrn_reflns_point_group_measured_fraction_max 0.995
_diffrn_reflns_theta_full 25.242
_diffrn_reflns_theta_max 27.949
_diffrn_reflns_theta_min 2.011
_exptl_absorpt_coefficient_mu 0.266
_exptl_crystal_colour YELLOW
_exptl_crystal_density_diffrn 1.466
_exptl_crystal_description PLATE
_exptl_crystal_F_000 1080
_refine_diff_density_max 0.770
_refine_diff_density_min -0.704
_refine_diff_density_rms 0.073
_refine_ls_extinction_method none
_refine_ls_goodness_of_fit_ref 1.301
_refine_ls_hydrogen_treatment constr
_refine_ls_matrix_type full
_refine_ls_number_parameters 319
_refine_ls_number_reflns 5689
_refine_ls_number_restraints 0
_refine_ls_restrained_S_all 1.301
_refine_ls_R_factor_all 0.0799
_refine_ls_R_factor_gt 0.0620
_refine_ls_shift/su_max 0.000
_refine_ls_shift/su_mean 0.000
_refine_ls_structure_factor_coef Fsqd
_refine_ls_weighting_details 'w=1/[\s^2^(Fo^2^)+(0.1000P)^2^] where P=(Fo^2^+2Fc^2^)/3'
_refine_ls_weighting_scheme calc
_refine_ls_wR_factor_gt 0.1846
_refine_ls_wR_factor_ref 0.1956
_reflns_Friedel_coverage 0.000
_reflns_number_gt 4421
_reflns_number_total 5689
_reflns_threshold_expression 'I > 2\s(I)'
_cod_data_source_file c8cc07531j2.cif
_cod_data_source_block M1_a_CCDC1
_cod_database_code 7122738
_shelx_shelxl_version_number 2014/7
_shelx_space_group_comment
;
The symmetry employed for this shelxl refinement is uniquely defined
by the following loop, which should always be used as a source of
symmetry information in preference to the above space-group names.
They are only intended as comments.
;

loop_
_space_group_symop_operation_xyz
'x, y, z'
'-x+1/2, y+1/2, -z+1/2'
'-x, -y, -z'
'x-1/2, -y-1/2, z-1/2'

loop_
_atom_site_label
_atom_site_type_symbol
_atom_site_fract_x
_atom_site_fract_y
_atom_site_fract_z
_atom_site_U_iso_or_equiv
_atom_site_adp_type
_atom_site_occupancy
_atom_site_site_symmetry_order
_atom_site_calc_flag
_atom_site_refinement_flags_posn
_atom_site_refinement_flags_adp
S001 S 0.52787(6) 0.89044(4) 0.60975(6) 0.0303(2) Uani 1 1 d . .
P1 P 0.60072(6) 0.64026(4) 0.79674(6) 0.0282(2) Uani 1 1 d . .
F003 F 0.66368(17) 0.64944(12) 0.69429(16) 0.0548(5) Uani 1 1 d . .
N004 N 0.48591(19) 0.76494(11) 0.51566(16) 0.0209(4) Uani 1 1 d . .
F005 F 0.5372(2) 0.63078(18) 0.89714(18) 0.0859(9) Uani 1 1 d . .
F006 F 0.7312(2) 0.66100(18) 0.87603(18) 0.0894(9) Uani 1 1 d . .
F007 F 0.6429(3) 0.55767(12) 0.8091(2) 0.0882(9) Uani 1 1 d . .
F008 F 0.4728(2) 0.6174(2) 0.71689(19) 0.1059(12) Uani 1 1 d . .
C009 C 0.4154(2) 0.69997(12) 0.47706(19) 0.0213(5) Uani 1 1 d . .
C00A C 0.3265(2) 0.79992(13) 0.61706(19) 0.0219(5) Uani 1 1 d . .
C00B C 0.2621(2) 0.73511(12) 0.58898(19) 0.0195(5) Uani 1 1 d . .
C00C C 0.1571(2) 0.71072(13) 0.63969(19) 0.0212(5) Uani 1 1 d . .
C00D C 0.3031(2) 0.68667(12) 0.51267(18) 0.0200(5) Uani 1 1 d . .
C00E C 0.2295(2) 0.62376(13) 0.4710(2) 0.0230(5) Uani 1 1 d . .
H00E H 0.1539 0.6151 0.4927 0.028 Uiso 1 1 calc R U
C00F C 0.2655(2) 0.57498(13) 0.3997(2) 0.0258(5) Uani 1 1 d . .
C00G C 0.6056(2) 0.78882(14) 0.4990(2) 0.0241(5) Uani 1 1 d . .
C00H C 0.2938(2) 0.85671(13) 0.6930(2) 0.0239(5) Uani 1 1 d . .
C00I C 0.0421(2) 0.74847(14) 0.6260(2) 0.0258(5) Uani 1 1 d . .
H00I H 0.0281 0.7910 0.5832 0.031 Uiso 1 1 calc R U
C00J C 0.3606(3) 0.85783(14) 0.8016(2) 0.0289(6) Uani 1 1 d . .
H00J H 0.4253 0.8237 0.8266 0.035 Uiso 1 1 calc R U
C00K C 0.4364(2) 0.81300(12) 0.57761(19) 0.0218(5) Uani 1 1 d . .
C00L C 0.1755(2) 0.64668(14) 0.7037(2) 0.0261(5) Uani 1 1 d . .
H00L H 0.2525 0.6214 0.7144 0.031 Uiso 1 1 calc R U
C00M C -0.0527(2) 0.72255(15) 0.6765(2) 0.0309(6) Uani 1 1 d . .
H00M H -0.1291 0.7484 0.6682 0.037 Uiso 1 1 calc R U
C00N C 0.0805(3) 0.62038(14) 0.7515(2) 0.0300(6) Uani 1 1 d . .
H00N H 0.0932 0.5769 0.7922 0.036 Uiso 1 1 calc R U
C00O C 0.6390(2) 0.85609(15) 0.5430(2) 0.0292(6) Uani 1 1 d . .
C00P C 0.4523(3) 0.65077(14) 0.4037(2) 0.0300(6) Uani 1 1 d . .
H00P H 0.5261 0.6597 0.3793 0.036 Uiso 1 1 calc R U
C00Q C -0.0329(3) 0.65834(15) 0.7390(2) 0.0309(6) Uani 1 1 d . .
H00Q H -0.0959 0.6410 0.7723 0.037 Uiso 1 1 calc R U
C00R C 0.3793(3) 0.58927(14) 0.3677(2) 0.0326(6) Uani 1 1 d . .
H00R H 0.4064 0.5563 0.3209 0.039 Uiso 1 1 calc R U
C00S C 0.3304(3) 0.91024(15) 0.8728(2) 0.0351(7) Uani 1 1 d . .
H00S H 0.3752 0.9112 0.9454 0.042 Uiso 1 1 calc R U
C00T C 0.1694(3) 0.96070(15) 0.7279(3) 0.0405(7) Uani 1 1 d . .
H00T H 0.1055 0.9954 0.7032 0.049 Uiso 1 1 calc R U
C00U C 0.2346(3) 0.96048(14) 0.8363(3) 0.0373(7) Uani 1 1 d . .
H00U H 0.2133 0.9946 0.8847 0.045 Uiso 1 1 calc R U
C00V C 0.1997(3) 0.90876(14) 0.6555(2) 0.0332(6) Uani 1 1 d . .
H00V H 0.1568 0.9092 0.5823 0.040 Uiso 1 1 calc R U
C00W C 0.1867(3) 0.50781(14) 0.3593(2) 0.0329(6) Uani 1 1 d . .
H00A H 0.2286 0.4644 0.3945 0.049 Uiso 1 1 calc R U
H00B H 0.1767 0.5034 0.2817 0.049 Uiso 1 1 calc R U
H00C H 0.1044 0.5126 0.3758 0.049 Uiso 1 1 calc R U
C00X C 0.6890(2) 0.74299(15) 0.4456(2) 0.0291(6) Uani 1 1 d . .
H00D H 0.7718 0.7654 0.4571 0.044 Uiso 1 1 calc R U
H00F H 0.6521 0.7398 0.3686 0.044 Uiso 1 1 calc R U
H00G H 0.6969 0.6942 0.4767 0.044 Uiso 1 1 calc R U
C00Y C 0.7566(3) 0.90083(17) 0.5434(3) 0.0384(7) Uani 1 1 d . .
H00H H 0.8232 0.8866 0.6048 0.058 Uiso 1 1 calc R U
H00K H 0.7380 0.9525 0.5487 0.058 Uiso 1 1 calc R U
H00O H 0.7839 0.8920 0.4769 0.058 Uiso 1 1 calc R U
F00Z F 0.5574(4) 0.72258(16) 0.7790(3) 0.1380(15) Uani 1 1 d . .

loop_
_atom_site_aniso_label
_atom_site_aniso_U_11
_atom_site_aniso_U_22
_atom_site_aniso_U_33
_atom_site_aniso_U_23
_atom_site_aniso_U_13
_atom_site_aniso_U_12
S001 0.0333(4) 0.0269(3) 0.0345(4) -0.0111(3) 0.0155(3) -0.0100(3)
P1 0.0244(4) 0.0291(4) 0.0308(4) 0.0010(3) 0.0059(3) 0.0042(3)
F003 0.0344(9) 0.0876(15) 0.0441(11) 0.0127(10) 0.0122(9) -0.0088(9)
N004 0.0241(10) 0.0219(10) 0.0179(10) -0.0013(8) 0.0073(8) -0.0001(8)
F005 0.0556(14) 0.171(3) 0.0396(12) 0.0122(14) 0.0287(11) 0.0215(14)
F006 0.0694(15) 0.149(2) 0.0455(13) -0.0319(15) 0.0036(12) -0.0508(16)
F007 0.157(3) 0.0365(12) 0.0761(17) 0.0063(11) 0.0371(18) 0.0223(13)
F008 0.0421(12) 0.215(3) 0.0514(14) 0.0503(18) -0.0090(11) -0.0509(16)
C009 0.0293(12) 0.0176(11) 0.0173(11) -0.0008(9) 0.0059(10) 0.0017(9)
C00A 0.0249(11) 0.0208(11) 0.0206(12) -0.0039(9) 0.0070(10) -0.0006(9)
C00B 0.0221(11) 0.0169(10) 0.0190(11) -0.0007(9) 0.0039(9) 0.0019(8)
C00C 0.0219(11) 0.0212(11) 0.0214(12) -0.0068(9) 0.0066(10) -0.0028(9)
C00D 0.0263(12) 0.0172(11) 0.0162(11) 0.0014(9) 0.0044(10) 0.0029(9)
C00E 0.0301(12) 0.0188(11) 0.0200(12) -0.0004(9) 0.0056(10) -0.0001(9)
C00F 0.0348(13) 0.0177(11) 0.0250(13) 0.0001(10) 0.0071(11) 0.0016(10)
C00G 0.0240(11) 0.0297(13) 0.0190(12) -0.0006(10) 0.0058(10) -0.0017(10)
C00H 0.0268(12) 0.0175(11) 0.0309(14) -0.0076(10) 0.0141(11) -0.0064(9)
C00I 0.0237(12) 0.0264(13) 0.0263(13) -0.0043(10) 0.0036(11) 0.0002(10)
C00J 0.0355(14) 0.0283(13) 0.0262(14) -0.0068(11) 0.0144(12) -0.0039(11)
C00K 0.0271(12) 0.0183(11) 0.0204(12) -0.0031(9) 0.0062(10) -0.0018(9)
C00L 0.0262(12) 0.0240(12) 0.0287(14) -0.0020(10) 0.0077(11) 0.0006(10)
C00M 0.0202(12) 0.0393(15) 0.0325(15) -0.0079(12) 0.0045(11) -0.0004(11)
C00N 0.0389(14) 0.0243(12) 0.0288(14) -0.0005(11) 0.0121(12) -0.0062(11)
C00O 0.0292(13) 0.0345(14) 0.0255(13) -0.0049(11) 0.0097(11) -0.0072(11)
C00P 0.0384(15) 0.0239(12) 0.0335(15) -0.0063(11) 0.0199(12) -0.0024(11)
C00Q 0.0301(14) 0.0353(14) 0.0300(14) -0.0083(12) 0.0126(12) -0.0103(11)
C00R 0.0453(16) 0.0250(13) 0.0315(15) -0.0087(11) 0.0172(13) 0.0006(12)
C00S 0.0475(16) 0.0311(14) 0.0327(15) -0.0127(12) 0.0214(13) -0.0131(12)
C00T 0.0436(16) 0.0233(13) 0.059(2) -0.0103(13) 0.0207(15) 0.0022(12)
C00U 0.0520(17) 0.0219(13) 0.0475(18) -0.0167(12) 0.0311(15) -0.0094(12)
C00V 0.0355(14) 0.0258(13) 0.0386(16) -0.0098(12) 0.0095(13) 0.0009(11)
C00W 0.0472(16) 0.0199(12) 0.0329(15) -0.0072(11) 0.0117(13) -0.0056(11)
C00X 0.0237(12) 0.0367(14) 0.0280(14) -0.0027(11) 0.0080(11) 0.0016(10)
C00Y 0.0319(14) 0.0433(17) 0.0410(17) -0.0115(14) 0.0107(13) -0.0153(12)
F00Z 0.220(4) 0.0679(19) 0.148(3) 0.0288(19) 0.087(3) 0.086(2)

loop_
_atom_type_symbol
_atom_type_description
_atom_type_scat_dispersion_real
_atom_type_scat_dispersion_imag
_atom_type_scat_source
C C 0.0033 0.0016 'International Tables Vol C Tables 4.2.6.8 and 6.1.1.4'
H H 0.0000 0.0000 'International Tables Vol C Tables 4.2.6.8 and 6.1.1.4'
N N 0.0061 0.0033 'International Tables Vol C Tables 4.2.6.8 and 6.1.1.4'
F F 0.0171 0.0103 'International Tables Vol C Tables 4.2.6.8 and 6.1.1.4'
P P 0.1023 0.0942 'International Tables Vol C Tables 4.2.6.8 and 6.1.1.4'
S S 0.1246 0.1234 'International Tables Vol C Tables 4.2.6.8 and 6.1.1.4'

loop_
_geom_angle_atom_site_label_1
_geom_angle_atom_site_label_2
_geom_angle_atom_site_label_3
_geom_angle
C00K S001 C00O 91.01(12)
F007 P1 F008 90.33(19)
F007 P1 F005 89.25(15)
F008 P1 F005 90.26(13)
F007 P1 F00Z 177.56(17)
F008 P1 F00Z 88.2(2)
F005 P1 F00Z 92.71(16)
F007 P1 F006 88.10(17)
F008 P1 F006 178.26(19)
F005 P1 F006 90.46(13)
F00Z P1 F006 93.3(2)
F007 P1 F003 90.65(13)
F008 P1 F003 89.12(11)
F005 P1 F003 179.37(13)
F00Z P1 F003 87.38(15)
F006 P1 F003 90.16(12)
C00K N004 C009 118.35(19)
C00K N004 C00G 112.4(2)
C009 N004 C00G 129.25(19)
C00P C009 N004 122.5(2)
C00P C009 C00D 119.8(2)
N004 C009 C00D 117.71(19)
C00B C00A C00K 118.2(2)
C00B C00A C00H 124.9(2)
C00K C00A C00H 116.8(2)
C00A C00B C00D 118.6(2)
C00A C00B C00C 122.3(2)
C00D C00B C00C 119.0(2)
C00I C00C C00L 118.8(2)
C00I C00C C00B 123.1(2)
C00L C00C C00B 118.1(2)
C00B C00D C009 121.8(2)
C00B C00D C00E 120.2(2)
C009 C00D C00E 118.0(2)
C00F C00E C00D 122.6(2)
C00F C00E H00E 118.7
C00D C00E H00E 118.7
C00E C00F C00R 117.7(2)
C00E C00F C00W 121.1(2)
C00R C00F C00W 121.2(2)
C00O C00G N004 112.2(2)
C00O C00G C00X 123.6(2)
N004 C00G C00X 124.1(2)
C00V C00H C00J 119.9(2)
C00V C00H C00A 120.6(2)
C00J C00H C00A 119.5(2)
C00C C00I C00M 120.1(2)
C00C C00I H00I 119.9
C00M C00I H00I 119.9
C00S C00J C00H 119.8(3)
C00S C00J H00J 120.1
C00H C00J H00J 120.1
N004 C00K C00A 124.8(2)
N004 C00K S001 112.30(17)
C00A C00K S001 122.84(17)
C00N C00L C00C 120.9(2)
C00N C00L H00L 119.6
C00C C00L H00L 119.6
C00Q C00M C00I 120.1(2)
C00Q C00M H00M 120.0
C00I C00M H00M 120.0
C00L C00N C00Q 120.3(2)
C00L C00N H00N 119.9
C00Q C00N H00N 119.9
C00G C00O C00Y 129.1(2)
C00G C00O S001 111.91(18)
C00Y C00O S001 118.9(2)
C009 C00P C00R 120.0(2)
C009 C00P H00P 120.0
C00R C00P H00P 120.0
C00M C00Q C00N 119.8(2)
C00M C00Q H00Q 120.1
C00N C00Q H00Q 120.1
C00P C00R C00F 121.9(2)
C00P C00R H00R 119.1
C00F C00R H00R 119.1
C00J C00S C00U 120.2(3)
C00J C00S H00S 119.9
C00U C00S H00S 119.9
C00U C00T C00V 119.9(3)
C00U C00T H00T 120.0
C00V C00T H00T 120.0
C00T C00U C00S 120.3(2)
C00T C00U H00U 119.8
C00S C00U H00U 119.8
C00T C00V C00H 119.8(3)
C00T C00V H00V 120.1
C00H C00V H00V 120.1
C00F C00W H00A 109.5
C00F C00W H00B 109.5
H00A C00W H00B 109.5
C00F C00W H00C 109.5
H00A C00W H00C 109.5
H00B C00W H00C 109.5
C00G C00X H00D 109.5
C00G C00X H00F 109.5
H00D C00X H00F 109.5
C00G C00X H00G 109.5
H00D C00X H00G 109.5
H00F C00X H00G 109.5
C00O C00Y H00H 109.5
C00O C00Y H00K 109.5
H00H C00Y H00K 109.5
C00O C00Y H00O 109.5
H00H C00Y H00O 109.5
H00K C00Y H00O 109.5

loop_
_geom_bond_atom_site_label_1
_geom_bond_atom_site_label_2
_geom_bond_distance
S001 C00K 1.705(2)
S001 C00O 1.727(3)
P1 F007 1.556(2)
P1 F008 1.563(2)
P1 F005 1.577(2)
P1 F00Z 1.558(3)
P1 F006 1.571(2)
P1 F003 1.5959(19)
N004 C00K 1.354(3)
N004 C009 1.421(3)
N004 C00G 1.420(3)
C009 C00P 1.402(3)
C009 C00D 1.404(3)
C00A C00B 1.365(3)
C00A C00K 1.405(3)
C00A C00H 1.497(3)
C00B C00D 1.440(3)
C00B C00C 1.487(3)
C00C C00I 1.390(3)
C00C C00L 1.397(3)
C00D C00E 1.415(3)
C00E C00F 1.374(3)
C00E H00E 0.9300
C00F C00R 1.399(4)
C00F C00W 1.501(3)
C00G C00O 1.349(4)
C00G C00X 1.490(3)
C00H C00V 1.384(4)
C00H C00J 1.390(4)
C00I C00M 1.402(3)
C00I H00I 0.9300
C00J C00S 1.391(3)
C00J H00J 0.9300
C00L C00N 1.384(3)
C00L H00L 0.9300
C00M C00Q 1.389(4)
C00M H00M 0.9300
C00N C00Q 1.378(4)
C00N H00N 0.9300
C00O C00Y 1.502(4)
C00P C00R 1.376(4)
C00P H00P 0.9300
C00Q H00Q 0.9300
C00R H00R 0.9300
C00S C00U 1.372(4)
C00S H00S 0.9300
C00T C00U 1.382(5)
C00T C00V 1.396(4)
C00T H00T 0.9300
C00U H00U 0.9300
C00V H00V 0.9300
C00W H00A 0.9600
C00W H00B 0.9600
C00W H00C 0.9600
C00X H00D 0.9600
C00X H00F 0.9600
C00X H00G 0.9600
C00Y H00H 0.9600
C00Y H00K 0.9600
C00Y H00O 0.9600
